data_2225547
loop_
_publ_author_name
'Wang, Shun-Hua'
'Jiang, Yue-Ning'
'Zhang, Jiang-Na'

_publ_section_title
;
 5'-Amino-1,3-dioxo-2',3'-dihydro-7'<i>H</i>-spiro[indane-2,7'-thieno[3,2-<i>b</i>]pyran]-6'-carbonitrile
 1',1'-dioxide
;
_journal_coeditor_code HG2656
_journal_issue 4
_journal_name_full 'Acta Crystallographica Section E'
_journal_page_first o909
_journal_paper_doi 10.1107/S1600536810010019
_journal_volume 66
_journal_year 2010
_chemical_formula_iupac 'C16 H10 N2 O5 S'
_chemical_formula_moiety 'C16 H10 N2 O5 S'
_chemical_formula_sum 'C16 H10 N2 O5 S'
_chemical_formula_weight 342.32
_chemical_name_systematic
;
5'-Amino-1,3-dioxo-2',3'-dihydro-7'<i>H</i>-spiro[indane-2,7'-
thieno[3,2-<i>b</i>]pyran]-6'-carbonitrile 1',1'-dioxide
;
_space_group_IT_number 14
_symmetry_cell_setting monoclinic
_symmetry_space_group_name_Hall '-P 2ybc'
_symmetry_space_group_name_H-M 'P 1 21/c 1'
_atom_sites_solution_hydrogens geom
_atom_sites_solution_primary direct
_atom_sites_solution_secondary difmap
_audit_creation_method SHELXL-97
_cell_angle_alpha 90.00
_cell_angle_beta 99.137(4)
_cell_angle_gamma 90.00
_cell_formula_units_Z 4
_cell_length_a 9.436(3)
_cell_length_b 10.602(3)
_cell_length_c 14.777(4)
_cell_measurement_reflns_used 5046
_cell_measurement_temperature 116(2)
_cell_measurement_theta_max 27.9
_cell_measurement_theta_min 1.4
_cell_volume 1459.5(7)
_computing_cell_refinement 'CrystalClear (Rigaku/MSC, 2002)'
_computing_data_collection 'CrystalClear (Rigaku/MSC, 2002)'
_computing_data_reduction 'CrystalClear (Rigaku/MSC, 2002)'
_computing_molecular_graphics 'SHELXTL (Sheldrick, 2008)'
_computing_publication_material 'SHELXTL (Sheldrick, 2008)'
_computing_structure_refinement 'SHELXL97 (Sheldrick, 2008)'
_computing_structure_solution 'SHELXS97 (Sheldrick, 2008)'
_diffrn_ambient_temperature 116(2)
_diffrn_detector_area_resol_mean 14.63
_diffrn_measured_fraction_theta_full 0.989
_diffrn_measured_fraction_theta_max 0.989
_diffrn_measurement_device_type 'Rigaku Saturn CCD area-detector'
_diffrn_measurement_method '\w and \f scans'
_diffrn_radiation_monochromator multilayer
_diffrn_radiation_source 'rotating anode'
_diffrn_radiation_type MoK\a
_diffrn_radiation_wavelength 0.71073
_diffrn_reflns_av_R_equivalents 0.0678
_diffrn_reflns_av_sigmaI/netI 0.0658
_diffrn_reflns_limit_h_max 11
_diffrn_reflns_limit_h_min -11
_diffrn_reflns_limit_k_max 12
_diffrn_reflns_limit_k_min -12
_diffrn_reflns_limit_l_max 11
_diffrn_reflns_limit_l_min -17
_diffrn_reflns_number 9619
_diffrn_reflns_theta_full 25.01
_diffrn_reflns_theta_max 25.01
_diffrn_reflns_theta_min 2.19
_diffrn_standards_decay_% 0
_diffrn_standards_interval_count 0
_diffrn_standards_interval_time 0
_diffrn_standards_number 0
_exptl_absorpt_coefficient_mu 0.253
_exptl_absorpt_correction_T_max 0.9558
_exptl_absorpt_correction_T_min 0.9325
_exptl_absorpt_correction_type multi-scan
_exptl_absorpt_process_details '(CrystalClear; Rigaku/MSC, 2002)'
_exptl_crystal_colour Colorless
_exptl_crystal_density_diffrn 1.558
_exptl_crystal_density_method 'not measured'
_exptl_crystal_description Prism
_exptl_crystal_F_000 704
_exptl_crystal_size_max 0.28
_exptl_crystal_size_mid 0.20
_exptl_crystal_size_min 0.18
_refine_diff_density_max 0.580
_refine_diff_density_min -0.644
_refine_ls_extinction_coef 0.287(14)
_refine_ls_extinction_expression Fc^*^=kFc[1+0.001xFc^2^\l^3^/sin(2\q)]^-1/4^
_refine_ls_extinction_method 'SHELXL97 (Sheldrick, 2008)'
_refine_ls_goodness_of_fit_ref 1.004
_refine_ls_hydrogen_treatment mixed
_refine_ls_matrix_type full
_refine_ls_number_parameters 226
_refine_ls_number_reflns 2549
_refine_ls_number_restraints 3
_refine_ls_restrained_S_all 1.004
_refine_ls_R_factor_all 0.0628
_refine_ls_R_factor_gt 0.0575
_refine_ls_shift/su_max 0.001
_refine_ls_shift/su_mean 0.000
_refine_ls_structure_factor_coef Fsqd
_refine_ls_weighting_details 'calc w=1/[\s^2^(Fo^2^)+(0.0872P)^2^] where P=(Fo^2^+2Fc^2^)/3'
_refine_ls_weighting_scheme calc
_refine_ls_wR_factor_gt 0.1243
_refine_ls_wR_factor_ref 0.1271
_reflns_number_gt 1985
_reflns_number_total 2549
_reflns_threshold_expression I>2\s(I)
_cod_data_source_file hg2656.cif
_cod_data_source_block I
_cod_depositor_comments
;
The following automatic conversions were performed:
'_symmetry_cell_setting' value 'Monoclinic' changed to 'monoclinic'
according to '/home/saulius/struct/CIF-dictionaries/cif_core.dic'
dictionary named 'cif_core.dic' version 2.4.1 from 2010-06-29.

Automatic conversion script
Id: cif_fix_enum 1527 2010-12-29 10:47:43Z saulius 
;
_cod_original_cell_volume 1459.6(6)
_cod_original_sg_symbol_H-M 'P 21/c'
_cod_database_code 2225547
_cod_database_fobs_code 2225547

loop_
_symmetry_equiv_pos_as_xyz
'x, y, z'
'-x, y+1/2, -z+1/2'
'-x, -y, -z'
'x, -y-1/2, z-1/2'

loop_
_atom_site_type_symbol
_atom_site_label
_atom_site_fract_x
_atom_site_fract_y
_atom_site_fract_z
_atom_site_U_iso_or_equiv
_atom_site_adp_type
_atom_site_calc_flag
_atom_site_refinement_flags
_atom_site_occupancy
_atom_site_disorder_assembly
_atom_site_disorder_group
S S1 0.97876(6) 0.43469(5) 0.18224(4) 0.0160(2) Uani d . 1 . .
O O1 0.95541(18) 0.55710(13) 0.14090(11) 0.0236(4) Uani d . 1 . .
O O2 0.95173(17) 0.32826(14) 0.12109(11) 0.0253(4) Uani d . 1 . .
O O3 0.68230(16) 0.65052(13) 0.24233(10) 0.0205(4) Uani d . 1 . .
O O4 0.68085(16) 0.20574(13) 0.21541(10) 0.0216(4) Uani d . 1 . .
O O5 0.93203(15) 0.34731(13) 0.42896(10) 0.0183(4) Uani d . 1 . .
N N1 0.7756(2) 0.36526(18) 0.52595(13) 0.0224(5) Uani d D 1 . .
N N2 0.4414(2) 0.46284(18) 0.40031(13) 0.0242(5) Uani d . 1 . .
C C1 1.1509(2) 0.42085(19) 0.25136(15) 0.0170(5) Uani d . 1 . .
H H1A 1.2145 0.3705 0.2204 0.020 Uiso calc R 1 . .
H H1B 1.1936 0.5034 0.2644 0.020 Uiso calc R 1 . .
C C2 1.1251(2) 0.35644(19) 0.33972(15) 0.0172(5) Uani d . 1 . .
H H2A 1.1471 0.2672 0.3379 0.021 Uiso calc R 1 . .
H H2B 1.1854 0.3937 0.3922 0.021 Uiso calc R 1 . .
C C3 0.9718(2) 0.37524(18) 0.34620(14) 0.0151(5) Uani d . 1 . .
C C4 0.8818(2) 0.41635(18) 0.27348(14) 0.0148(5) Uani d . 1 . .
C C5 0.7227(2) 0.42359(18) 0.26815(15) 0.0149(5) Uani d . 1 . .
C C6 0.6933(2) 0.41396(18) 0.36651(15) 0.0150(5) Uani d . 1 . .
C C7 0.7939(2) 0.37715(18) 0.43869(14) 0.0160(5) Uani d . 1 . .
C C8 0.5539(2) 0.43993(18) 0.38449(15) 0.0160(5) Uani d . 1 . .
C C9 0.6480(2) 0.54337(19) 0.22236(15) 0.0158(5) Uani d . 1 . .
C C10 0.5243(2) 0.50111(19) 0.15446(14) 0.0151(5) Uani d . 1 . .
C C11 0.4185(2) 0.5739(2) 0.10321(15) 0.0201(5) Uani d . 1 . .
H H11 0.4207 0.6615 0.1074 0.024 Uiso calc R 1 . .
C C12 0.3101(2) 0.5133(2) 0.04602(15) 0.0233(6) Uani d . 1 . .
H H12 0.2375 0.5604 0.0118 0.028 Uiso calc R 1 . .
C C13 0.3079(3) 0.3814(2) 0.03878(15) 0.0226(5) Uani d . 1 . .
H H13 0.2340 0.3425 -0.0005 0.027 Uiso calc R 1 . .
C C14 0.4129(2) 0.3084(2) 0.08852(14) 0.0197(5) Uani d . 1 . .
H H14 0.4117 0.2210 0.0831 0.024 Uiso calc R 1 . .
C C15 0.5215(2) 0.36997(18) 0.14740(14) 0.0152(5) Uani d . 1 . .
C C16 0.6443(2) 0.31490(19) 0.20917(14) 0.0156(5) Uani d . 1 . .
H H1C 0.6992(18) 0.394(2) 0.5484(15) 0.036(7) Uiso d D 1 . .
H H1D 0.841(2) 0.325(2) 0.5651(14) 0.047(9) Uiso d D 1 . .

loop_
_atom_site_aniso_label
_atom_site_aniso_U_11
_atom_site_aniso_U_22
_atom_site_aniso_U_33
_atom_site_aniso_U_12
_atom_site_aniso_U_13
_atom_site_aniso_U_23
S1 0.0134(4) 0.0201(4) 0.0148(3) -0.0004(2) 0.0034(2) -0.0006(2)
O1 0.0225(10) 0.0262(9) 0.0231(9) 0.0053(6) 0.0064(7) 0.0088(7)
O2 0.0227(10) 0.0316(9) 0.0226(9) -0.0070(7) 0.0062(7) -0.0101(7)
O3 0.0213(10) 0.0148(8) 0.0257(9) -0.0017(6) 0.0046(7) -0.0003(7)
O4 0.0219(9) 0.0154(8) 0.0268(9) 0.0029(6) 0.0016(7) 0.0006(7)
O5 0.0147(9) 0.0241(8) 0.0167(8) 0.0048(6) 0.0043(6) 0.0037(6)
N1 0.0222(12) 0.0287(11) 0.0171(10) 0.0084(9) 0.0056(9) 0.0052(9)
N2 0.0179(12) 0.0353(11) 0.0196(11) 0.0024(8) 0.0039(9) -0.0013(8)
C1 0.0133(12) 0.0185(11) 0.0191(12) -0.0018(9) 0.0029(9) -0.0009(9)
C2 0.0152(12) 0.0183(10) 0.0181(11) 0.0014(9) 0.0025(9) 0.0007(9)
C3 0.0175(12) 0.0131(10) 0.0157(11) 0.0008(8) 0.0051(9) -0.0015(9)
C4 0.0135(12) 0.0162(10) 0.0156(11) -0.0006(8) 0.0053(9) -0.0018(9)
C5 0.0124(12) 0.0157(10) 0.0167(11) -0.0001(8) 0.0027(9) 0.0002(9)
C6 0.0141(12) 0.0150(10) 0.0167(11) 0.0009(8) 0.0047(9) 0.0005(9)
C7 0.0168(12) 0.0127(10) 0.0196(12) 0.0011(8) 0.0065(9) -0.0003(9)
C8 0.0185(13) 0.0163(11) 0.0125(11) -0.0024(9) 0.0005(9) 0.0002(8)
C9 0.0140(12) 0.0193(11) 0.0158(11) 0.0014(8) 0.0074(9) 0.0002(9)
C10 0.0139(12) 0.0187(11) 0.0136(11) 0.0013(9) 0.0050(9) 0.0010(9)
C11 0.0217(13) 0.0201(11) 0.0192(12) 0.0054(9) 0.0052(10) 0.0012(9)
C12 0.0215(14) 0.0305(12) 0.0168(12) 0.0077(10) -0.0007(10) 0.0042(10)
C13 0.0189(13) 0.0309(12) 0.0169(12) -0.0023(10) -0.0008(10) -0.0034(10)
C14 0.0214(13) 0.0205(11) 0.0175(12) -0.0008(9) 0.0040(10) -0.0001(9)
C15 0.0138(12) 0.0187(10) 0.0135(11) -0.0001(8) 0.0038(9) -0.0001(9)
C16 0.0143(12) 0.0179(11) 0.0158(11) -0.0012(9) 0.0064(9) 0.0017(9)

loop_
_atom_type_symbol
_atom_type_description
_atom_type_scat_dispersion_real
_atom_type_scat_dispersion_imag
_atom_type_scat_source
C C 0.0033 0.0016 'International Tables Vol C Tables 4.2.6.8 and 6.1.1.4'
H H 0.0000 0.0000 'International Tables Vol C Tables 4.2.6.8 and 6.1.1.4'
N N 0.0061 0.0033 'International Tables Vol C Tables 4.2.6.8 and 6.1.1.4'
O O 0.0106 0.0060 'International Tables Vol C Tables 4.2.6.8 and 6.1.1.4'
S S 0.1246 0.1234 'International Tables Vol C Tables 4.2.6.8 and 6.1.1.4'

loop_
_geom_angle_atom_site_label_1
_geom_angle_atom_site_label_2
_geom_angle_atom_site_label_3
_geom_angle_site_symmetry_1
_geom_angle_site_symmetry_3
_geom_angle
_geom_angle_publ_flag
O1 S1 O2 . . 116.12(10) ?
O1 S1 C4 . . 111.29(10) ?
O2 S1 C4 . . 109.41(9) ?
O1 S1 C1 . . 112.48(10) ?
O2 S1 C1 . . 110.42(10) ?
C4 S1 C1 . . 95.13(10) ?
C3 O5 C7 . . 116.39(16) ?
C7 N1 H1C . . 124.3(15) ?
C7 N1 H1D . . 119.4(16) ?
H1C N1 H1D . . 116.3(15) ?
C2 C1 S1 . . 105.81(14) ?
C2 C1 H1A . . 110.6 ?
S1 C1 H1A . . 110.6 ?
C2 C1 H1B . . 110.6 ?
S1 C1 H1B . . 110.6 ?
H1A C1 H1B . . 108.7 ?
C3 C2 C1 . . 106.59(17) ?
C3 C2 H2A . . 110.4 ?
C1 C2 H2A . . 110.4 ?
C3 C2 H2B . . 110.4 ?
C1 C2 H2B . . 110.4 ?
H2A C2 H2B . . 108.6 ?
C4 C3 O5 . . 124.2(2) ?
C4 C3 C2 . . 119.78(19) ?
O5 C3 C2 . . 116.05(18) ?
C3 C4 C5 . . 124.48(19) ?
C3 C4 S1 . . 108.20(16) ?
C5 C4 S1 . . 126.58(16) ?
C4 C5 C6 . . 106.25(17) ?
C4 C5 C9 . . 116.60(17) ?
C6 C5 C9 . . 109.32(16) ?
C4 C5 C16 . . 112.07(16) ?
C6 C5 C16 . . 109.94(16) ?
C9 C5 C16 . . 102.61(17) ?
C7 C6 C8 . . 117.51(19) ?
C7 C6 C5 . . 123.58(19) ?
C8 C6 C5 . . 118.87(19) ?
N1 C7 C6 . . 126.9(2) ?
N1 C7 O5 . . 110.57(19) ?
C6 C7 O5 . . 122.56(18) ?
N2 C8 C6 . . 178.7(2) ?
O3 C9 C10 . . 127.1(2) ?
O3 C9 C5 . . 125.3(2) ?
C10 C9 C5 . . 107.55(16) ?
C11 C10 C15 . . 120.68(19) ?
C11 C10 C9 . . 128.46(19) ?
C15 C10 C9 . . 110.84(17) ?
C12 C11 C10 . . 118.3(2) ?
C12 C11 H11 . . 120.8 ?
C10 C11 H11 . . 120.8 ?
C11 C12 C13 . . 120.8(2) ?
C11 C12 H12 . . 119.6 ?
C13 C12 H12 . . 119.6 ?
C14 C13 C12 . . 121.3(2) ?
C14 C13 H13 . . 119.3 ?
C12 C13 H13 . . 119.3 ?
C13 C14 C15 . . 117.7(2) ?
C13 C14 H14 . . 121.1 ?
C15 C14 H14 . . 121.1 ?
C10 C15 C14 . . 121.09(19) ?
C10 C15 C16 . . 110.13(17) ?
C14 C15 C16 . . 128.78(19) ?
O4 C16 C15 . . 127.8(2) ?
O4 C16 C5 . . 124.15(19) ?
C15 C16 C5 . . 108.03(16) ?

loop_
_geom_bond_atom_site_label_1
_geom_bond_atom_site_label_2
_geom_bond_site_symmetry_2
_geom_bond_distance
_geom_bond_publ_flag
S1 O1 . 1.4364(15) ?
S1 O2 . 1.4428(16) ?
S1 C4 . 1.756(2) ?
S1 C1 . 1.782(2) ?
O3 C9 . 1.205(2) ?
O4 C16 . 1.207(2) ?
O5 C3 . 1.367(2) ?
O5 C7 . 1.371(3) ?
N1 C7 . 1.334(3) ?
N1 H1C . 0.893(9) ?
N1 H1D . 0.889(9) ?
N2 C8 . 1.149(3) ?
C1 C2 . 1.527(3) ?
C1 H1A . 0.9700 ?
C1 H1B . 0.9700 ?
C2 C3 . 1.478(3) ?
C2 H2A . 0.9700 ?
C2 H2B . 0.9700 ?
C3 C4 . 1.333(3) ?
C4 C5 . 1.493(3) ?
C5 C6 . 1.526(3) ?
C5 C9 . 1.554(3) ?
C5 C16 . 1.559(3) ?
C6 C7 . 1.368(3) ?
C6 C8 . 1.409(3) ?
C9 C10 . 1.482(3) ?
C10 C11 . 1.388(3) ?
C10 C15 . 1.394(3) ?
C11 C12 . 1.378(3) ?
C11 H11 . 0.9300 ?
C12 C13 . 1.403(3) ?
C12 H12 . 0.9300 ?
C13 C14 . 1.374(3) ?
C13 H13 . 0.9300 ?
C14 C15 . 1.396(3) ?
C14 H14 . 0.9300 ?
C15 C16 . 1.477(3) ?

loop_
_geom_hbond_atom_site_label_D
_geom_hbond_atom_site_label_H
_geom_hbond_atom_site_label_A
_geom_hbond_site_symmetry_A
_geom_hbond_distance_DH
_geom_hbond_distance_HA
_geom_hbond_distance_DA
_geom_hbond_angle_DHA
N1 H1C N2 3_666 0.893(9) 2.227(13) 3.067(3) 157(2)
N1 H1D O2 4_566 0.889(9) 2.031(14) 2.865(2) 156(2)

loop_
_geom_torsion_atom_site_label_1
_geom_torsion_atom_site_label_2
_geom_torsion_atom_site_label_3
_geom_torsion_atom_site_label_4
_geom_torsion_site_symmetry_1
_geom_torsion_site_symmetry_2
_geom_torsion_site_symmetry_3
_geom_torsion_site_symmetry_4
_geom_torsion
_geom_torsion_publ_flag
O1 S1 C1 C2 . . . . 135.04(14) ?
O2 S1 C1 C2 . . . . -93.46(15) ?
C4 S1 C1 C2 . . . . 19.47(15) ?
S1 C1 C2 C3 . . . . -20.47(19) ?
C7 O5 C3 C4 . . . . -7.2(3) ?
C7 O5 C3 C2 . . . . 173.23(16) ?
C1 C2 C3 C4 . . . . 13.2(3) ?
C1 C2 C3 O5 . . . . -167.28(16) ?
O5 C3 C4 C5 . . . . -7.5(3) ?
C2 C3 C4 C5 . . . . 172.05(18) ?
O5 C3 C4 S1 . . . . -178.14(15) ?
C2 C3 C4 S1 . . . . 1.4(2) ?
O1 S1 C4 C3 . . . . -129.26(15) ?
O2 S1 C4 C3 . . . . 101.07(16) ?
C1 S1 C4 C3 . . . . -12.70(16) ?
O1 S1 C4 C5 . . . . 60.3(2) ?
O2 S1 C4 C5 . . . . -69.34(19) ?
C1 S1 C4 C5 . . . . 176.89(18) ?
C3 C4 C5 C6 . . . . 16.4(3) ?
S1 C4 C5 C6 . . . . -174.71(14) ?
C3 C4 C5 C9 . . . . 138.5(2) ?
S1 C4 C5 C9 . . . . -52.6(2) ?
C3 C4 C5 C16 . . . . -103.7(2) ?
S1 C4 C5 C16 . . . . 65.2(2) ?
C4 C5 C6 C7 . . . . -13.2(3) ?
C9 C5 C6 C7 . . . . -139.8(2) ?
C16 C5 C6 C7 . . . . 108.3(2) ?
C4 C5 C6 C8 . . . . 169.09(17) ?
C9 C5 C6 C8 . . . . 42.5(2) ?
C16 C5 C6 C8 . . . . -69.4(2) ?
C8 C6 C7 N1 . . . . -1.5(3) ?
C5 C6 C7 N1 . . . . -179.2(2) ?
C8 C6 C7 O5 . . . . 178.80(17) ?
C5 C6 C7 O5 . . . . 1.0(3) ?
C3 O5 C7 N1 . . . . -169.63(17) ?
C3 O5 C7 C6 . . . . 10.1(3) ?
C7 C6 C8 N2 . . . . 59(11) ?
C5 C6 C8 N2 . . . . -123(11) ?
C4 C5 C9 O3 . . . . -51.7(3) ?
C6 C5 C9 O3 . . . . 68.8(3) ?
C16 C5 C9 O3 . . . . -174.58(19) ?
C4 C5 C9 C10 . . . . 131.25(19) ?
C6 C5 C9 C10 . . . . -108.26(18) ?
C16 C5 C9 C10 . . . . 8.4(2) ?
O3 C9 C10 C11 . . . . -3.5(4) ?
C5 C9 C10 C11 . . . . 173.4(2) ?
O3 C9 C10 C15 . . . . 177.91(19) ?
C5 C9 C10 C15 . . . . -5.1(2) ?
C15 C10 C11 C12 . . . . 0.6(3) ?
C9 C10 C11 C12 . . . . -177.8(2) ?
C10 C11 C12 C13 . . . . -0.9(3) ?
C11 C12 C13 C14 . . . . 0.3(3) ?
C12 C13 C14 C15 . . . . 0.6(3) ?
C11 C10 C15 C14 . . . . 0.3(3) ?
C9 C10 C15 C14 . . . . 178.97(19) ?
C11 C10 C15 C16 . . . . -179.47(19) ?
C9 C10 C15 C16 . . . . -0.8(2) ?
C13 C14 C15 C10 . . . . -0.9(3) ?
C13 C14 C15 C16 . . . . 178.8(2) ?
C10 C15 C16 O4 . . . . -173.9(2) ?
C14 C15 C16 O4 . . . . 6.3(4) ?
C10 C15 C16 C5 . . . . 6.4(2) ?
C14 C15 C16 C5 . . . . -173.4(2) ?
C4 C5 C16 O4 . . . . 45.5(3) ?
C6 C5 C16 O4 . . . . -72.4(2) ?
C9 C5 C16 O4 . . . . 171.39(18) ?
C4 C5 C16 C15 . . . . -134.76(18) ?
C6 C5 C16 C15 . . . . 107.32(18) ?
C9 C5 C16 C15 . . . . -8.9(2) ?

loop_
_cod_related_entry_id
_cod_related_entry_database
_cod_related_entry_code
1 ChemSpider 24744712
